data_2001027
loop_
_publ_author_name
'Muir, M. M.'
'Cox, O.'
'Bernard, L.'
'Muir, J. A.'

_publ_section_title
;
 Structure of a styrylbenzoxazole derivative
;
_journal_issue 3
_journal_name_full 'Acta Crystallographica Section C'
_journal_page_first 583
_journal_page_last 585
_journal_paper_doi 10.1107/S0108270191011009
_journal_volume 48
_journal_year 1992
_chemical_formula_sum 'C15 H9 Cl N2 O3'
_chemical_formula_weight 300.70
_symmetry_cell_setting monoclinic
_symmetry_space_group_name_Hall '-P 2ybc'
_symmetry_space_group_name_H-M 'P 1 21/c 1'
_cell_angle_alpha 90
_cell_angle_beta 114.77(3)
_cell_angle_gamma 90
_cell_formula_units_Z 4
_cell_length_a 7.030(3)
_cell_length_b 13.550(10)
_cell_length_c 15.400(10)
_cell_volume 1332.0(15)
_diffrn_radiation_type Mo
_diffrn_radiation_wavelength 0.71073
_exptl_absorpt_coefficient_mu 0.294
_exptl_crystal_density_diffrn 1.498
_exptl_crystal_F_000 616
_cod_data_source_file st0539.cif
_cod_data_source_block st0539a
_cod_original_cell_volume 1332(3)
_cod_original_formula_sum 'C15 H9 Cl1 N2 O3'
_cod_database_code 2001027

loop_
_atom_site_label
_atom_site_fract_x
_atom_site_fract_y
_atom_site_fract_z
Cl1 .1857(2) .08334(8) .60887(6)
O1 .2647(3) -.1053(2) .3494(2)
O2 .2657(5) .4435(2) .3398(2)
O3 .2485(4) .5285(2) .4532(2)
N1 .2680(4) -.0351(2) .2178(2)
N2 .2524(5) .4499(2) .4153(2)
C1 .2607(5) -.0217(2) .2994(2)
C2 .2737(5) -.1800(2) .2907(2)
C3 .2774(5) -.2804(3) .3053(3)
C4 .2904(5) -.3380(3) .2338(3)
C5 .2964(5) -.2968(3) .1525(3)
C6 .2908(5) -.1958(3) .1386(2)
C7 .2771(5) -.1371(2) .2095(2)
C8 .2501(5) .0733(2) .3405(2)
C9 .2532(5) .0863(2) .4259(2)
C10 .2406(4) .1818(2) .4668(2)
C11 .2070(5) .1887(3) .5505(2)
C12 .1877(5) .2785(3) .5884(2)
C13 .2059(5) .3655(3) .5464(2)
C14 .2377(5) .3591(3) .4641(2)
C15 .2558(5) .2703(2) .4253(2)
H3 .272 -.308 .361
H4 .296 -.408 .241
H5 .305 -.339 .105
H6 .296 -.167 .083
H8 .241 .131 .304
H9 .263 .029 .463
H12 .162 .280 .644
H13 .196 .428 .572
H15 .280 .270 .369

loop_
_geom_bond_atom_site_label_1
_geom_bond_atom_site_label_2
_geom_bond_distance
Cl1 C11 1.728(4)
O1 C1 1.363(4)
O1 C2 1.377(4)
O2 N2 1.209(5)
O3 N2 1.220(4)
N1 C1 1.292(5)
N1 C7 1.393(4)
N2 C14 1.467(5)
C1 C8 1.449(5)
C2 C3 1.378(5)
C2 C7 1.388(5)
C3 C4 1.384(6)
C4 C5 1.388(6)
C5 C6 1.384(5)
C6 C7 1.387(5)
C8 C9 1.319(5)
C9 C10 1.458(5)
C10 C11 1.406(5)
C10 C15 1.385(5)
C11 C12 1.381(5)
C12 C13 1.376(6)
C13 C14 1.379(6)
C14 C15 1.373(5)
